data_7207343
loop_
_publ_author_name
'Akhbari, Kamran'
'Morsali, Ali'

_publ_section_title
;
 Halogen dipole moment effect of phenolic ring on formation of stair like
 polymers or polymers with tetranuclear cubic cage units; new precursors
 for preparation of TlCl and Tl2O3 nanostructures
;
_journal_issue 5
_journal_name_full CrystEngComm
_journal_page_first 1618
_journal_paper_doi 10.1039/c1ce06132a
_journal_volume 14
_journal_year 2012
_chemical_formula_moiety 'C6 H2 Cl3 O Tl'
_chemical_formula_sum 'C6 H2 Cl3 O Tl'
_chemical_formula_weight 400.80
_chemical_name_systematic
;
?
;
_space_group_IT_number 15
_symmetry_cell_setting monoclinic
_symmetry_space_group_name_Hall '-C 2yc'
_symmetry_space_group_name_H-M 'C 1 2/c 1'
_atom_sites_solution_hydrogens geom
_atom_sites_solution_primary direct
_atom_sites_solution_secondary difmap
_audit_creation_method SHELXL-97
_cell_angle_alpha 90.00
_cell_angle_beta 122.100(1)
_cell_angle_gamma 90.00
_cell_formula_units_Z 8
_cell_length_a 30.758(15)
_cell_length_b 3.8153(18)
_cell_length_c 16.345(7)
_cell_measurement_reflns_used 1524
_cell_measurement_temperature 100(2)
_cell_measurement_theta_max 25
_cell_measurement_theta_min 2
_cell_volume 1624.9(13)
_computing_cell_refinement 'APEX2 (Bruker, 2005)'
_computing_data_collection 'APEX2 (Bruker, 2005)'
_computing_data_reduction 'APEX2 (Bruker, 2005)'
_computing_molecular_graphics 'SHELXTL ver. 5.1 (Sheldrick, 1998b)'
_computing_publication_material 'SHELXTL ver. 5.1 (Sheldrick, 1998b)'
_computing_structure_refinement 'SHELXTL ver. 5.1 (Sheldrick, 1998b)'
_computing_structure_solution 'SHELXTL ver. 5.1 (Sheldrick, 1998b)'
_diffrn_ambient_temperature 100(2)
_diffrn_measured_fraction_theta_full 0.998
_diffrn_measured_fraction_theta_max 0.998
_diffrn_measurement_device_type 'Bruker SMART APEX2 CCD area detector'
_diffrn_measurement_method 'phi and omega scans'
_diffrn_radiation_monochromator graphite
_diffrn_radiation_source 'fine-focus sealed tube'
_diffrn_radiation_type MoK\a
_diffrn_radiation_wavelength 0.71073
_diffrn_reflns_av_R_equivalents 0.0403
_diffrn_reflns_av_sigmaI/netI 0.0169
_diffrn_reflns_limit_h_max 41
_diffrn_reflns_limit_h_min -41
_diffrn_reflns_limit_k_max 5
_diffrn_reflns_limit_k_min -5
_diffrn_reflns_limit_l_max 22
_diffrn_reflns_limit_l_min -22
_diffrn_reflns_number 35656
_diffrn_reflns_theta_full 28.98
_diffrn_reflns_theta_max 28.98
_diffrn_reflns_theta_min 1.56
_exptl_absorpt_coefficient_mu 20.795
_exptl_absorpt_correction_T_max 0.110
_exptl_absorpt_correction_T_min 0.084
_exptl_absorpt_correction_type multi-scan
_exptl_absorpt_process_details 'APEX2 (Bruker, 2005)'
_exptl_crystal_colour colorless
_exptl_crystal_density_diffrn 3.277
_exptl_crystal_density_method 'not measured'
_exptl_crystal_description needle
_exptl_crystal_F_000 1424
_exptl_crystal_size_max 0.4
_exptl_crystal_size_mid 0.1
_exptl_crystal_size_min 0.1
_refine_diff_density_max 1.435
_refine_diff_density_min -0.786
_refine_diff_density_rms 0.159
_refine_ls_extinction_method none
_refine_ls_goodness_of_fit_ref 1.000
_refine_ls_hydrogen_treatment constr
_refine_ls_matrix_type full
_refine_ls_number_parameters 100
_refine_ls_number_reflns 2153
_refine_ls_number_restraints 0
_refine_ls_restrained_S_all 1.000
_refine_ls_R_factor_all 0.0177
_refine_ls_R_factor_gt 0.0172
_refine_ls_shift/su_max 0.006
_refine_ls_shift/su_mean 0.000
_refine_ls_structure_factor_coef Fsqd
_refine_ls_weighting_details 'calc w=1/[\s^2^(Fo^2^)+(0.0364P)^2^+2.7776P] where P=(Fo^2^+2Fc^2^)/3'
_refine_ls_weighting_scheme calc
_refine_ls_wR_factor_gt 0.0474
_refine_ls_wR_factor_ref 0.0479
_reflns_number_gt 2108
_reflns_number_total 2153
_reflns_threshold_expression I>2/s(I)
_cod_data_source_file c1ce06132a.txt
_cod_data_source_block 4
_cod_original_sg_symbol_H-M 'C 2/c'
_cod_database_code 7207343

loop_
_symmetry_equiv_pos_as_xyz
'x, y, z'
'-x, y, -z+1/2'
'x+1/2, y+1/2, z'
'-x+1/2, y+1/2, -z+1/2'
'-x, -y, -z'
'x, -y, z-1/2'
'-x+1/2, -y+1/2, -z'
'x+1/2, -y+1/2, z-1/2'

loop_
_atom_site_label
_atom_site_type_symbol
_atom_site_fract_x
_atom_site_fract_y
_atom_site_fract_z
_atom_site_U_iso_or_equiv
_atom_site_adp_type
_atom_site_occupancy
_atom_site_symmetry_multiplicity
_atom_site_calc_flag
_atom_site_refinement_flags
Tl1 Tl 0.512216(4) 0.28709(3) 0.615810(7) 0.02281(6) Uani 1 1 d .
Cl1 Cl 0.57485(3) 0.3128(2) 0.35364(5) 0.02640(14) Uani 1 1 d .
Cl2 Cl 0.76635(2) -0.1372(2) 0.62042(5) 0.02553(13) Uani 1 1 d .
Cl3 Cl 0.61858(3) -0.1382(2) 0.70573(5) 0.02467(13) Uani 1 1 d .
O1 O 0.55073(8) 0.1654(6) 0.50663(16) 0.0242(4) Uani 1 1 d .
C1 C 0.59900(10) 0.1017(7) 0.53205(19) 0.0217(5) Uani 1 1 d .
C2 C 0.61813(11) 0.1556(8) 0.4703(2) 0.0224(5) Uani 1 1 d .
C3 C 0.66857(10) 0.0878(7) 0.49499(19) 0.0228(5) Uani 1 1 d .
H3A H 0.6787 0.1316 0.4515 0.027 Uiso 1 1 calc R
C4 C 0.70279(10) -0.0461(7) 0.5860(2) 0.0227(5) Uani 1 1 d .
C5 C 0.68731(10) -0.1149(8) 0.65069(19) 0.0226(5) Uani 1 1 d .
H5A H 0.7103 -0.2079 0.7114 0.027 Uiso 1 1 calc R
C6 C 0.63662(10) -0.0419(7) 0.62304(18) 0.0216(5) Uani 1 1 d .

loop_
_atom_site_aniso_label
_atom_site_aniso_U_11
_atom_site_aniso_U_22
_atom_site_aniso_U_33
_atom_site_aniso_U_23
_atom_site_aniso_U_13
_atom_site_aniso_U_12
Tl1 0.02287(8) 0.02437(8) 0.02092(8) -0.00118(3) 0.01146(6) 0.00047(3)
Cl1 0.0260(3) 0.0330(4) 0.0208(3) 0.0035(2) 0.0129(3) 0.0064(3)
Cl2 0.0214(3) 0.0305(3) 0.0254(3) 0.0001(3) 0.0129(3) 0.0018(3)
Cl3 0.0234(3) 0.0297(3) 0.0227(3) 0.0038(3) 0.0134(2) 0.0011(3)
O1 0.0215(9) 0.0285(10) 0.0227(9) -0.0020(8) 0.0118(8) 0.0004(8)
C1 0.0212(11) 0.0219(12) 0.0211(11) -0.0019(10) 0.0106(10) -0.0014(10)
C2 0.0218(12) 0.0230(12) 0.0197(11) 0.0007(10) 0.0091(10) 0.0012(10)
C3 0.0237(12) 0.0233(13) 0.0240(12) 0.0003(10) 0.0144(10) 0.0002(10)
C4 0.0204(11) 0.0214(12) 0.0267(12) -0.0029(10) 0.0128(10) -0.0005(9)
C5 0.0219(12) 0.0228(12) 0.0210(11) 0.0003(10) 0.0100(10) 0.0002(10)
C6 0.0238(11) 0.0224(12) 0.0217(11) 0.0003(10) 0.0142(10) -0.0018(10)

loop_
_atom_type_symbol
_atom_type_description
_atom_type_scat_dispersion_real
_atom_type_scat_dispersion_imag
_atom_type_scat_source
C C 0.0033 0.0016 'International Tables Vol C Tables 4.2.6.8 and 6.1.1.4'
H H 0.0000 0.0000 'International Tables Vol C Tables 4.2.6.8 and 6.1.1.4'
O O 0.0106 0.0060 'International Tables Vol C Tables 4.2.6.8 and 6.1.1.4'
Cl Cl 0.1484 0.1585 'International Tables Vol C Tables 4.2.6.8 and 6.1.1.4'
Tl Tl -2.8358 9.6688 'International Tables Vol C Tables 4.2.6.8 and 6.1.1.4'

loop_
_geom_angle_atom_site_label_1
_geom_angle_atom_site_label_2
_geom_angle_atom_site_label_3
_geom_angle
_geom_angle_site_symmetry_1
_geom_angle_site_symmetry_3
O1 Tl1 O1 77.29(8) 5_656 .
C1 O1 Tl1 111.90(17) . 5_656
C1 O1 Tl1 129.99(17) . .
Tl1 O1 Tl1 102.71(8) 5_656 .
O1 C1 C6 123.2(2) . .
O1 C1 C2 124.2(2) . .
C6 C1 C2 112.5(2) . .
C3 C2 C1 125.3(3) . .
C3 C2 Cl1 117.4(2) . .
C1 C2 Cl1 117.3(2) . .
C4 C3 C2 118.0(2) . .
C4 C3 H3A 121.0 . .
C2 C3 H3A 121.0 . .
C3 C4 C5 120.8(2) . .
C3 C4 Cl2 119.9(2) . .
C5 C4 Cl2 119.3(2) . .
C4 C5 C6 119.2(2) . .
C4 C5 H5A 120.4 . .
C6 C5 H5A 120.4 . .
C5 C6 C1 124.1(2) . .
C5 C6 Cl3 117.6(2) . .
C1 C6 Cl3 118.2(2) . .

loop_
_geom_bond_atom_site_label_1
_geom_bond_atom_site_label_2
_geom_bond_distance
_geom_bond_site_symmetry_2
Tl1 O1 2.572(2) 5_656
Tl1 O1 2.655(2) .
Cl1 C2 1.753(3) .
Cl2 C4 1.758(3) .
Cl3 C6 1.751(3) .
O1 C1 1.334(3) .
O1 Tl1 2.572(2) 5_656
C1 C6 1.422(4) .
C1 C2 1.427(4) .
C2 C3 1.404(4) .
C3 C4 1.385(4) .
C3 H3A 0.9300 .
C4 C5 1.396(4) .
C5 C6 1.402(4) .
C5 H5A 0.9300 .

loop_
_geom_torsion_atom_site_label_1
_geom_torsion_atom_site_label_2
_geom_torsion_atom_site_label_3
_geom_torsion_atom_site_label_4
_geom_torsion
_geom_torsion_site_symmetry_1
_geom_torsion_site_symmetry_4
O1 Tl1 O1 C1 -133.5(3) 5_656 .
O1 Tl1 O1 Tl1 0.0 5_656 5_656
Tl1 O1 C1 C6 -105.6(3) 5_656 .
Tl1 O1 C1 C6 24.7(4) . .
Tl1 O1 C1 C2 71.8(3) 5_656 .
Tl1 O1 C1 C2 -157.9(2) . .
O1 C1 C2 C3 -179.4(3) . .
C6 C1 C2 C3 -1.8(4) . .
O1 C1 C2 Cl1 -0.5(4) . .
C6 C1 C2 Cl1 177.1(2) . .
C1 C2 C3 C4 0.8(5) . .
Cl1 C2 C3 C4 -178.2(2) . .
C2 C3 C4 C5 0.7(4) . .
C2 C3 C4 Cl2 179.8(2) . .
C3 C4 C5 C6 -0.9(4) . .
Cl2 C4 C5 C6 180.0(2) . .
C4 C5 C6 C1 -0.3(5) . .
C4 C5 C6 Cl3 179.1(2) . .
O1 C1 C6 C5 179.2(3) . .
C2 C1 C6 C5 1.5(4) . .
O1 C1 C6 Cl3 -0.2(4) . .
C2 C1 C6 Cl3 -177.8(2) . .
